data_2004833
loop_
_publ_author_name
'Xu, L.'
'Xu, D.'
'Xu, Y.'
'Gu, J.'

_publ_section_title
;
 Diamminebis[dimethylglyoximato(1--)]cobalt(III) Fluoborate and
 Perchlorate
;
_journal_issue 5
_journal_name_full 'Acta Crystallographica Section C'
_journal_page_first 1119
_journal_page_last 1122
_journal_paper_doi 10.1107/S010827019501568X
_journal_volume 52
_journal_year 1996
_chemical_formula_iupac '[Co (C4 H7 N2 O2)2 (N H3)2] Cl O4'
_chemical_formula_moiety 'C8 H20 Co N6 O4 , Cl O4'
_chemical_formula_sum 'C8 H20 Cl Co N6 O8'
_chemical_formula_weight 422.67
_space_group_IT_number 15
_symmetry_cell_setting monoclinic
_symmetry_space_group_name_Hall '-C 2yc'
_symmetry_space_group_name_H-M 'C 1 2/c 1'
_atom_type_scat_source IntTabIV
_cell_angle_alpha 90.
_cell_angle_beta 111.87(4)
_cell_angle_gamma 90.
_cell_formula_units_Z 4
_cell_length_a 21.560(10)
_cell_length_b 6.438(1)
_cell_length_c 12.510(6)
_cell_measurement_reflns_used 25
_cell_measurement_temperature 296
_cell_measurement_theta_max 14
_cell_measurement_theta_min 13
_cell_volume 1611.5(12)
_computing_cell_refinement CAD-4
_computing_data_collection 'CAD-4 Software (Enraf-Nonius, 1989)'
_computing_data_reduction 'TEXSAN (Molecular Structure Corporation, 1989)'
_computing_molecular_graphics 'ORTEPII (Johnson, 1976)'
_computing_structure_refinement 'TEXSAN '
_computing_structure_solution TEXSAN
_diffrn_measurement_device 'Enraf-Nonius CAD4'
_diffrn_measurement_method \w/2\q
_diffrn_radiation_type 'Mo K\a'
_diffrn_radiation_wavelength 0.71073
_diffrn_reflns_av_R_equivalents 0.0073
_diffrn_reflns_limit_h_max 26
_diffrn_reflns_limit_h_min 0
_diffrn_reflns_limit_k_max 7
_diffrn_reflns_limit_k_min 0
_diffrn_reflns_limit_l_max 14
_diffrn_reflns_limit_l_min -15
_diffrn_reflns_number 1772
_diffrn_reflns_theta_max 26
_diffrn_standards_decay_% 4.8
_diffrn_standards_interval_count 300
_diffrn_standards_number 3
_exptl_absorpt_coefficient_mu 1.278
_exptl_absorpt_correction_T_max 1.0000
_exptl_absorpt_correction_T_min 0.6614
_exptl_absorpt_correction_type 'empirical via \y scans'
_exptl_crystal_colour yellow
_exptl_crystal_density_diffrn 1.74
_exptl_crystal_description Prism
_exptl_crystal_size_max 0.40
_exptl_crystal_size_mid 0.18
_exptl_crystal_size_min 0.09
_refine_diff_density_max 1.0
_refine_diff_density_min -1.1
_refine_ls_extinction_method none
_refine_ls_goodness_of_fit_obs 1.81
_refine_ls_hydrogen_treatment noref
_refine_ls_number_parameters 111
_refine_ls_number_reflns 1309
_refine_ls_R_factor_obs 0.049
_refine_ls_shift/esd_max 0.01
_refine_ls_structure_factor_coef F
_refine_ls_weighting_scheme sigma
_refine_ls_wR_factor_obs 0.055
_reflns_number_observed 1309
_reflns_number_total 1728
_reflns_observed_criterion I>3\s(I)
_cod_data_source_file bk1127.cif
_cod_data_source_block 2
_cod_original_cell_volume 1612.0(10)
_cod_original_sg_symbol_H-M 'C 2/c'
_cod_database_code 2004833

loop_
_symmetry_equiv_pos_as_xyz
+x,+y,+z
-x,y,1/2-z
-x,-y,-z
x,-y,1/2+z
1/2+x,1/2+y,z
1/2-x,1/2+y,1/2-z
1/2-x,1/2-y,-z
1/2+x,1/2-y,1/2+z

loop_
_atom_site_aniso_label
_atom_site_aniso_U_11
_atom_site_aniso_U_22
_atom_site_aniso_U_33
_atom_site_aniso_U_12
_atom_site_aniso_U_13
_atom_site_aniso_U_23
Co 0.0142(4) 0.0128(4) 0.0137(4) -0.0022(2) 0.0058(3) -0.0018(3)
O1 0.033(2) 0.029(2) 0.033(2) -0.0070(10) 0.0210(10) -0.0160(10)
O2 0.029(2) 0.0160(10) 0.036(2) -0.0050(10) 0.0140(10) -0.0090(10)
N1 0.019(2) 0.0170(10) 0.014(2) 0.0010(10) 0.0060(10) -0.0020(10)
N2 0.0160(10) 0.0100(10) 0.020(2) -0.0050(10) 0.0050(10) -0.0020(10)
N3 0.021(2) 0.021(2) 0.018(2) 0.0000(10) 0.0060(10) 0.0020(10)
C1 0.026(2) 0.043(3) 0.036(3) -0.006(2) 0.020(2) -0.011(2)
C2 0.018(2) 0.027(2) 0.018(2) 0.000(2) 0.008(2) 0.001(2)
C3 0.016(2) 0.023(2) 0.022(2) -0.0030(10) 0.006(2) 0.004(2)
C4 0.028(2) 0.031(2) 0.050(3) -0.013(2) 0.018(2) -0.009(2)
Cl 0.0229(7) 0.0340(8) 0.0297(9) 0.0 0.0082(6) 0.0
O3 0.062(3) 0.078(3) 0.106(4) 0.013(2) 0.048(3) -0.015(3)
O4 0.063(3) 0.122(5) 0.092(4) -0.025(3) 0.016(3) -0.070(4)

loop_
_atom_site_label
_atom_site_fract_x
_atom_site_fract_y
_atom_site_fract_z
_atom_site_U_iso_or_equiv
Co 0.25 0.25 0.5 0.0134(3)
O1 0.2108(1) 0.5068(5) 0.6486(3) 0.0291(13)
O2 0.1922(1) -0.1280(4) 0.3929(3) 0.0264(12)
N1 0.1983(2) 0.3312(5) 0.5861(3) 0.0167(12)
N2 0.1888(1) 0.0258(4) 0.4611(3) 0.0158(10)
N3 0.3109(2) 0.0907(5) 0.6297(3) 0.0204(13)
C1 0.0961(2) 0.2680(7) 0.6253(4) 0.0326(18)
C2 0.1465(2) 0.2171(6) 0.5751(4) 0.0206(14)
C3 0.1425(2) 0.0331(6) 0.5043(4) 0.0206(14)
C4 0.0894(2) -0.1297(7) 0.4796(5) 0.0353(17)
Cl 0.0 0.3123(2) 0.25 0.0293(4)
O3 0.0473(2) 0.1911(9) 0.2240(5) 0.077(2)
O4 0.0363(2) 0.4350(10) 0.3444(5) 0.096(3)
H1 0.224 -0.095 0.348 0.06
H2 0.350 0.157 0.654 0.06
H3 0.301 0.096 0.695 0.06
H4 0.309 -0.043 0.600 0.06
H5 0.117 0.277 0.707 0.06
H6 0.076 0.397 0.595 0.06
H7 0.063 0.162 0.606 0.06
H8 0.060 -0.095 0.519 0.06
H9 0.064 -0.136 0.399 0.06
H10 0.110 -0.261 0.506 0.06

loop_
_geom_angle_atom_site_label_1
_geom_angle_atom_site_label_2
_geom_angle_atom_site_label_3
_geom_angle_site_symmetry_1
_geom_angle_site_symmetry_3
_geom_angle
_geom_angle_publ_flag
N1 Co N2 . . 81.60(10) yes
N1 Co N2 . 7_556 98.40(10) yes
N1 Co N3 . . 91.60(10) yes
N1 Co N3 . 7_556 88.40(10) yes
N2 Co N3 . . 90.10(10) yes
N2 Co N3 . 7_556 89.90(10) yes
Co N1 O1 . . 122.0(2) no
O1 N1 C2 . . 121.0(3) no
Co N2 C3 . . 115.8(3) no
N1 C2 C1 . . 124.6(4) no
C1 C2 C3 . . 123.3(3) no
N2 C3 C4 . . 122.4(4) no
O3 Cl O3 . 2 113.0(5) no
O3 Cl O4 . 2 110.1(4) no
O1 H1 O2 7_556 . 147.8 no
Co N1 C2 . . 116.7(3) no
Co N2 O2 . . 122.2(2) no
O2 N2 C3 . . 121.9(3) no
N1 C2 C3 . . 112.1(3) no
N2 C3 C2 . . 113.5(3) no
C2 C3 C4 . . 124.1(4) no
O3 Cl O4 . . 106.4(3) no
O4 Cl O4 . 2 110.9(6) no

loop_
_geom_bond_atom_site_label_1
_geom_bond_atom_site_label_2
_geom_bond_site_symmetry_1
_geom_bond_distance
_geom_bond_publ_flag
Co N1 . 1.889(3) yes
Co N2 . 1.894(3) yes
Co N3 . 1.954(3) yes
O1 N1 . 1.344(4) yes
O2 N2 . 1.327(4) yes
N2 C3 . 1.300(5) no
C2 C3 . 1.462(6) no
Cl O3 . 1.413(4) no
O1 H1 7_556 1.502 no
N3 H2 . 0.891 no
N3 H4 . 0.932 no
N1 C2 . 1.302(5) no
C1 C2 . 1.479(5) no
C3 C4 . 1.498(5) no
Cl O4 . 1.395(5) no
O2 H1 . 1.057 no
N3 H3 . 0.919 no
